data_7219131
loop_
_publ_author_name
'Hern\'andez-Paredes, Javier'
'Olvera-Tapia, Ana L.'
'Arenas-Garc\'ia, Jenniffer I.'
'H\"opfl, Herbert'
'Morales-Rojas, Hugo'
'Herrera-Ruiz, Dea'
'Gonzaga-Morales, Ana I.'
'Rodr\'iguez-Fragoso, Lourdes'

_publ_section_title
;
 On molecular complexes derived from amino acids and nicotinamides in
 combination with boronic acids
;
_journal_issue 28
_journal_name_full CrystEngComm
_journal_page_first 5166
_journal_paper_doi 10.1039/C4CE01934B
_journal_volume 17
_journal_year 2015
_chemical_compound_source 'see text'
_chemical_formula_moiety 'C6 H7 B O2, C5 H9 N O2'
_chemical_formula_sum 'C11 H16 B N O4'
_chemical_formula_weight 237.06
_chemical_name_common 'cocrystal of phenylboronic acid with L-proline (1:1)'
_chemical_name_systematic ' ?'
_chemical_properties_physical 'transforms into the hydrate form, moisture-sensitive'
_space_group_IT_number 4
_symmetry_cell_setting monoclinic
_symmetry_Int_Tables_number 4
_symmetry_space_group_name_Hall 'P 2yb'
_symmetry_space_group_name_H-M 'P 1 21 1'
_audit_update_record
;
2014-12-09 deposited with the CCDC.
2014-12-17 downloaded from the CCDC.
;
_cell_angle_alpha 90
_cell_angle_beta 95.1941(18)
_cell_angle_gamma 90
_cell_formula_units_Z 2
_cell_length_a 12.179(5)
_cell_length_b 9.055(4)
_cell_length_c 5.6453(22)
_cell_measurement_temperature 293
_cell_volume 620.0(4)
_computing_cell_refinement Topas
_computing_data_reduction Topas
_computing_molecular_graphics 'Mercury 3.3.2'
_computing_publication_material 'GSAS, WINGX and Platon'
_computing_structure_refinement GSAS
_computing_structure_solution Topas
_diffrn_ambient_temperature 293
_diffrn_detector 'position sensitive detector'
_diffrn_detector_type LynxEye
_diffrn_measurement_device_type 'Bruker D8 ADVANCE'
_diffrn_radiation_monochromator 'Ge (111)'
_diffrn_radiation_type 'Cu K\a~1~'
_diffrn_radiation_wavelength 1.5406
_diffrn_source X-ray
_diffrn_source_type 'Bruker AXS'
_exptl_absorpt_coefficient_mu 0.784
_exptl_crystal_density_diffrn 1.270
_exptl_crystal_density_method 'Not Measured'
_exptl_crystal_recrystallization_method 'solvent assisted grinding: ethanol, chloroform, acetonitrile, acetone and THF'
_pd_char_colour white
_pd_char_particle_morphology 'white powder (visual)'
_pd_instr_location ' ?'
_pd_meas_2theta_range_inc 0.01947
_pd_meas_2theta_range_max 48.85545
_pd_meas_2theta_range_min 5.0
_pd_meas_number_of_points 2253
_pd_meas_scan_method cont
_pd_prep_temperature 293
_pd_proc_2theta_range_inc 0.01947
_pd_proc_2theta_range_max 48.85615
_pd_proc_2theta_range_min 5.0007
_pd_proc_info_excluded_regions 'EXAMPLE 20 to 21 degrees unreliable due to beam dump'
_pd_proc_ls_background_function
;   GSAS Background function number 1 with 10 terms.
 Shifted Chebyshev function of 1st kind
      1:    924.510     2:   -656.274     3:    211.103     4:   -76.3364    
      5:    87.7017     6:   -89.5386     7:    65.1972     8:   -27.9137    
      9:    15.1611    10:   -10.5593      
;
_pd_proc_ls_peak_cutoff 0.00100
_pd_proc_ls_pref_orient_corr ' ?'
_pd_proc_ls_profile_function
;
CW Profile function number 3 with  19 terms
 Pseudovoigt profile coefficients as parameterized in
 P. Thompson, D.E. Cox & J.B. Hastings (1987). J. Appl. Cryst.,20,79-83.
 Asymmetry correction of L.W. Finger, D.E. Cox & A. P. Jephcoat (1994).
 J. Appl. Cryst.,27,892-900.
 Peak tails are ignored  where the intensity is below 0.0010 times the peak
   Aniso. broadening axis   0.0   0.0   1.0
;
_pd_proc_ls_prof_R_factor 0.0576
_pd_proc_ls_prof_wR_expected 0.0271
_pd_proc_ls_prof_wR_factor 0.0795
_pd_spec_mounting 'Packed between thin slides of cellophane'
_pd_spec_mount_mode transmission
_pd_spec_shape flat_sheet
_pd_spec_size_axial 10
_pd_spec_size_equat 10
_refine_ls_goodness_of_fit_all 2.97
_refine_ls_matrix_type full
_refine_ls_number_parameters 63
_refine_ls_number_restraints 0
_refine_ls_R_Fsqd_factor 0.11395
_refine_ls_shift/su_max 0.01
_refine_ls_shift/su_mean 0.00
_refine_ls_weighting_scheme sigma
_cod_data_source_file c4ce01934b2.cif
_cod_data_source_block ?
_cod_depositor_comments 'Adding full bibliography for 7219125--7219132.cif.'
_cod_original_cell_volume 620.0(7)
_cod_original_sg_symbol_H-M 'P 21'
_cod_original_formula_sum 'C11 H16 B1 N1 O4'
_cod_database_code 7219131

loop_
_symmetry_equiv_pos_site_id
_symmetry_equiv_pos_as_xyz
1 x,y,z
2 -x,1/2+y,-z

loop_
_atom_site_label
_atom_site_type_symbol
_atom_site_thermal_displace_type
_atom_site_fract_x
_atom_site_fract_y
_atom_site_fract_z
_atom_site_occupancy
_atom_site_U_iso_or_equiv
O1 O Uiso 0.2933(6) 0.2624(19) 0.8722(16) 1.000 0.061(3)
O2 O Uiso 0.3194(6) -0.0001(18) 0.7795(11) 1.000 0.061(3)
C1 C Uiso 0.1633(4) 0.1414(12) 0.5472(9) 1.000 0.061(3)
C2 C Uiso 0.1514(2) 0.0362(8) 0.3616(5) 1.000 0.061(3)
C3 C Uiso 0.06378(12) 0.0437(4) 0.1832(3) 1.000 0.061(3)
O3 O Uiso 0.4298(4) 0.2405(10) 0.2451(17) 1.000 0.061(3)
C4 C Uiso -0.0149(4) 0.1570(5) 0.1876(10) 1.000 0.061(3)
O4 O Uiso 0.49748(4) 0.0239(14) 0.1029(11) 1.000 0.061(3)
C5 C Uiso -0.0057(6) 0.2618(10) 0.3721(17) 1.000 0.061(3)
C6 C Uiso 0.0825(6) 0.2534(12) 0.5498(15) 1.000 0.061(3)
B1 B Uiso 0.2621(5) 0.1337(16) 0.7435(10) 1.000 0.061(3)
N1 N Uiso 0.6332(2) -0.0351(15) 0.5083(17) 1.000 0.061(3)
C7 C Uiso 0.49064(17) 0.1215(12) 0.2686(10) 1.000 0.061(3)
C8 C Uiso 0.5518(2) 0.0953(14) 0.5138(11) 1.000 0.061(3)
C9 C Uiso 0.6215(3) 0.2272(16) 0.6228(17) 1.000 0.061(3)
C10 C Uiso 0.7173(3) 0.1514(19) 0.7783(14) 1.000 0.061(3)
C11 C Uiso 0.7454(3) 0.0144(18) 0.6327(17) 1.000 0.061(3)
H1' H Uiso 0.3398(7) 0.252(2) 0.9903(16) 1.000 0.0720
H2 H Uiso 0.2037(3) -0.0387(10) 0.3598(8) 1.000 0.0720
H2' H Uiso 0.3764(7) -0.001(2) 0.8751(13) 1.000 0.0720
H3 H Uiso 0.05650(11) -0.0266(3) 0.0626(3) 1.000 0.0720
H4 H Uiso -0.0725(4) 0.1621(5) 0.0679(12) 1.000 0.0720
H5 H Uiso -0.0576(9) 0.3368(12) 0.377(2) 1.000 0.0720
H6 H Uiso 0.0879(8) 0.3226(15) 0.672(2) 1.000 0.0720
H1A H Uiso 0.6403(2) -0.0662(15) 0.3666(19) 1.000 0.0720
H1B H Uiso 0.6085(4) -0.1096(15) 0.582(2) 1.000 0.0720
H8 H Uiso 0.4967(3) 0.0665(15) 0.6212(9) 1.000 0.0720
H9A H Uiso 0.6490(4) 0.2869(15) 0.498(2) 1.000 0.0720
H9B H Uiso 0.5781(4) 0.2897(18) 0.718(2) 1.000 0.0720
H10A H Uiso 0.7807(4) 0.216(2) 0.8083(17) 1.000 0.0720
H10B H Uiso 0.6931(4) 0.121(2) 0.9300(13) 1.000 0.0720
H11A H Uiso 0.79306(17) 0.0389(18) 0.5098(17) 1.000 0.0720
H11B H Uiso 0.7769(4) -0.0673(19) 0.727(2) 1.000 0.0720

loop_
_atom_type_symbol
_atom_type_description
_atom_type_scat_dispersion_real
_atom_type_scat_dispersion_imag
_atom_type_scat_source
C C 0.0181 0.0091 ' International Tables Vol C Tables 4.2.6.8 and 6.1.1.4'
H H 0.0000 0.0000 ' International Tables Vol C Tables 4.2.6.8 and 6.1.1.4'
B B 0.0090 0.0039 ' International Tables Vol C Tables 4.2.6.8 and 6.1.1.4'
N N 0.0311 0.0180 ' International Tables Vol C Tables 4.2.6.8 and 6.1.1.4'
O O 0.0492 0.0322 ' International Tables Vol C Tables 4.2.6.8 and 6.1.1.4'

loop_
_audit_conform_dict_name
_audit_conform_dict_location
cif_core.dic ftp://ftp.iucr.org/pub/cif_core.dic
cif_pd.dic ftp://ftp.iucr.org/pub/cif_pd.dic

loop_
_geom_angle_atom_site_label_1
_geom_angle_atom_site_label_2
_geom_angle_atom_site_label_3
_geom_angle
_geom_angle_publ_flag
B1 O1 H1' 117(2) no
B1 O2 H2' 118.2(19) no
C2 C1 C6 117.8(5) no
C2 C1 B1 121.1(7) yes
C6 C1 B1 121.1(8) yes
C1 C2 C3 121.4(5) no
C2 C3 C4 119.9(4) no
C3 C4 C5 119.8(5) no
C4 C5 C6 119.8(7) no
C1 C6 C5 121.3(8) no
O2 B1 C1 118.8(10) yes
O1 B1 O2 122.2(7) yes
O1 B1 C1 119.0(10) yes
C8 N1 C11 108.2(10) yes
C3 C2 H2 120.3(6) no
C1 C2 H2 118.3(5) no
C2 C3 H3 120.6(4) no
C4 C3 H3 119.5(3) no
C5 C4 H4 120.6(6) no
C3 C4 H4 119.6(6) no
C4 C5 H5 120.4(11) no
C6 C5 H5 119.8(12) no
C1 C6 H6 119.2(10) no
C5 C6 H6 119.5(11) no
C8 N1 H1B 109.7(8) no
C11 N1 H1A 111.0(5) no
C8 N1 H1A 112.8(11) no
H1A N1 H1B 105.2(18) no
C11 N1 H1B 109.9(11) no
O3 C7 C8 116.4(8) yes
O3 C7 O4 124.2(7) yes
O4 C7 C8 119.3(8) yes
N1 C8 C7 111.2(7) yes
N1 C8 C9 105.4(5) yes
C7 C8 C9 116.2(9) no
C8 C9 C10 103.8(11) no
C9 C10 C11 104.2(8) no
N1 C11 C10 104.2(6) yes
N1 C8 H8 106.6(12) no
C7 C8 H8 107.3(4) no
C9 C8 H8 109.8(9) no
C8 C9 H9A 110.6(11) no
C8 C9 H9B 111.2(8) no
C10 C9 H9A 111.4(6) no
C10 C9 H9B 111.3(10) no
H9A C9 H9B 108.6(18) no
C9 C10 H10A 112.1(16) no
C9 C10 H10B 110.6(7) no
C11 C10 H10A 111.5(10) no
C11 C10 H10B 110.0(18) no
H10A C10 H10B 108.5(12) no
N1 C11 H11A 107.7(9) no
N1 C11 H11B 108.5(14) no
C10 C11 H11A 111.9(16) no
C10 C11 H11B 114.6(12) no
H11A C11 H11B 109.5(12) no

loop_
_geom_bond_atom_site_label_1
_geom_bond_atom_site_label_2
_geom_bond_distance
_geom_bond_publ_flag
O1 B1 1.41(2) yes
O2 B1 1.404(19) yes
O1 H1' 0.840(12) no
O2 H2' 0.840(11) no
C1 B1 1.562(8) yes
C1 C2 1.414(10) no
C1 C6 1.414(13) no
C2 C3 1.401(3) no
C3 C4 1.406(6) no
O3 C7 1.308(12) yes
O4 C7 1.295(13) yes
C4 C5 1.406(11) no
C5 C6 1.404(12) no
N1 C11 1.545(10) yes
N1 C8 1.544(14) yes
C2 H2 0.931(9) no
C3 H3 0.930(4) no
C4 H4 0.930(8) no
C5 H5 0.930(14) no
C6 H6 0.930(16) no
N1 H1A 0.860(15) no
N1 H1B 0.861(17) no
C7 C8 1.530(8) no
C8 C9 1.559(16) no
C9 C10 1.555(13) no
C10 C11 1.54(2) no
C8 H8 0.980(8) no
C9 H9A 0.971(16) no
C9 H9B 0.970(16) no
C10 H10A 0.971(16) no
C10 H10B 0.970(12) no
C11 H11A 0.970(11) no
C11 H11B 0.97(2) no

loop_
_geom_hbond_atom_site_label_D
_geom_hbond_atom_site_label_H
_geom_hbond_atom_site_label_A
_geom_hbond_distance_DH
_geom_hbond_distance_HA
_geom_hbond_distance_DA
_geom_hbond_angle_DHA
_geom_hbond_site_symmetry_A
_geom_hbond_publ_flag
O1 H1' O3 0.840(12) 1.731(12) 2.569(12) 175.5(15) 1_556 yes
N1 H1A O4 0.860(15) 2.332(10) 2.751(10) 110.3(8) 1_555 yes
N1 H1A O1 0.860(15) 2.253(18) 3.021(17) 148.7(13) 2_646 yes
N1 H1B O3 0.861(17) 1.759(15) 2.617(15) 173.9(10) 2_646 yes
O2 H2' O4 0.840(11) 1.880(9) 2.714(8) 171.8(19) 1_556 yes
C8 H8 O2 0.980(8) 2.485(10) 3.432(9) 162.5(5) 1_555 yes
C9 H9A O2 0.971(16) 2.536(18) 3.474(17) 162.3(11) 2_656 yes
C9 H9B O4 0.970(16) 2.556(18) 3.482(16) 159.6(13) 2_656 yes

loop_
_geom_torsion_atom_site_label_1
_geom_torsion_atom_site_label_2
_geom_torsion_atom_site_label_3
_geom_torsion_atom_site_label_4
_geom_torsion
_geom_torsion_publ_flag
C6 C1 C2 C3 1.2(9) no
B1 C1 C2 C3 -179.1(6) no
C2 C1 C6 C5 -1.1(12) no
B1 C1 C6 C5 179.2(8) no
C6 C1 B1 O2 160.2(8) no
C2 C1 B1 O1 158.1(7) no
C6 C1 B1 O1 -22.2(11) no
C2 C1 B1 O2 -19.5(10) no
C1 C2 C3 C4 -0.4(7) no
C2 C3 C4 C5 -0.4(7) no
C3 C4 C5 C6 0.5(10) no
C4 C5 C6 C1 0.3(13) no
C8 N1 C11 C10 18.0(11) no
C11 N1 C8 C7 131.9(7) no
C11 N1 C8 C9 5.2(9) no
O3 C7 C8 N1 -171.7(7) no
O3 C7 C8 C9 -51.2(6) no
O4 C7 C8 N1 11.4(9) no
O4 C7 C8 C9 132.0(7) no
N1 C8 C9 C10 -26.2(7) no
C7 C8 C9 C10 -149.8(5) no
C8 C9 C10 C11 37.7(8) no
C9 C10 C11 N1 -34.3(11) no
